data_2210465
loop_
_publ_author_name
'Jian-Zhong Cui'
'Hong Zhang'
'Tong Lin'
'Hui-Juan Kang'
'Hong-Ling Gao'

_publ_section_title
;
 Tetraaqua(4-hydroxypyridine-2,6-dicarboxylato)cobalt(II)
;
_journal_coeditor_code AT2098
_journal_issue 10
_journal_name_full 'Acta Crystallographica Section E'
_journal_page_first m2499
_journal_page_last m2501
_journal_paper_doi 10.1107/S1600536806035604
_journal_volume 62
_journal_year 2006
_chemical_formula_iupac '[Co (C7 H4 N O4)2 (H2 O)4]'
_chemical_formula_moiety 'C14 H16 Co N2 O14'
_chemical_formula_sum 'C14 H16 Co N2 O14'
_chemical_formula_weight 495.22
_chemical_name_systematic
;
Tetraaqua(4-hydroxypyridine-2,6-dicarboxylato)cobalt(II)
;
_space_group_IT_number 14
_symmetry_cell_setting monoclinic
_symmetry_space_group_name_Hall '-P 2ybc'
_symmetry_space_group_name_H-M 'P 1 21/c 1'
_cell_angle_alpha 90.00
_cell_angle_beta 94.496(2)
_cell_angle_gamma 90.00
_cell_formula_units_Z 2
_cell_length_a 5.3747(8)
_cell_length_b 10.8834(16)
_cell_length_c 15.342(2)
_cell_measurement_reflns_used 3277
_cell_measurement_temperature 294(2)
_cell_measurement_theta_max 26.29
_cell_measurement_theta_min 2.30
_cell_volume 894.7(2)
_computing_cell_refinement SMART
_computing_data_collection 'SMART (Bruker, 1997)'
_computing_data_reduction 'SAINT (Bruker, 1997)'
_computing_molecular_graphics 'SHELXTL (Bruker, 1997)'
_computing_publication_material SHELXTL
_computing_structure_refinement 'SHELXL97 (Sheldrick, 1997)'
_computing_structure_solution 'SHELXS97 (Sheldrick, 1997)'
_diffrn_ambient_temperature 294(2)
_diffrn_measured_fraction_theta_full 0.996
_diffrn_measured_fraction_theta_max 0.996
_diffrn_measurement_device_type 'Bruker SMART CCD area-detector'
_diffrn_measurement_method '\f and \w'
_diffrn_radiation_monochromator graphite
_diffrn_radiation_source 'fine-focus sealed tube'
_diffrn_radiation_type MoK\a
_diffrn_radiation_wavelength 0.71073
_diffrn_reflns_av_R_equivalents 0.0229
_diffrn_reflns_av_sigmaI/netI 0.0217
_diffrn_reflns_limit_h_max 6
_diffrn_reflns_limit_h_min -5
_diffrn_reflns_limit_k_max 12
_diffrn_reflns_limit_k_min -11
_diffrn_reflns_limit_l_max 17
_diffrn_reflns_limit_l_min -18
_diffrn_reflns_number 4447
_diffrn_reflns_theta_full 25.01
_diffrn_reflns_theta_max 25.01
_diffrn_reflns_theta_min 2.30
_diffrn_standards_decay_% 0
_diffrn_standards_number 0
_exptl_absorpt_coefficient_mu 1.045
_exptl_absorpt_correction_T_max 0.9400
_exptl_absorpt_correction_T_min 0.8342
_exptl_absorpt_correction_type multi-scan
_exptl_absorpt_process_details '(SADABS; Sheldrick, 1996)'
_exptl_crystal_colour red
_exptl_crystal_density_diffrn 1.838
_exptl_crystal_density_method 'not measured'
_exptl_crystal_description block
_exptl_crystal_F_000 506
_exptl_crystal_size_max 0.18
_exptl_crystal_size_mid 0.10
_exptl_crystal_size_min 0.06
_refine_diff_density_max 0.247
_refine_diff_density_min -0.287
_refine_ls_extinction_method none
_refine_ls_goodness_of_fit_ref 1.095
_refine_ls_hydrogen_treatment mixed
_refine_ls_matrix_type full
_refine_ls_number_parameters 145
_refine_ls_number_reflns 1578
_refine_ls_number_restraints 3
_refine_ls_restrained_S_all 1.094
_refine_ls_R_factor_all 0.0283
_refine_ls_R_factor_gt 0.0247
_refine_ls_shift/su_max 0.003
_refine_ls_shift/su_mean 0.000
_refine_ls_structure_factor_coef Fsqd
_refine_ls_weighting_details 'calc w=1/[\s^2^(Fo^2^)+(0.0351P)^2^+0.3708P] where P=(Fo^2^+2Fc^2^)/3'
_refine_ls_weighting_scheme calc
_refine_ls_wR_factor_gt 0.0665
_refine_ls_wR_factor_ref 0.0692
_reflns_number_gt 1434
_reflns_number_total 1578
_reflns_threshold_expression I>2\s(I)
_cod_data_source_file at2098.cif
_cod_data_source_block I
_cod_original_sg_symbol_H-M 'P 21/c'
_cod_database_code 2210465
_cod_database_fobs_code 2210465

loop_
_symmetry_equiv_pos_as_xyz
'x, y, z'
'-x, y+1/2, -z+1/2'
'-x, -y, -z'
'x, -y-1/2, z-1/2'

loop_
_atom_site_type_symbol
_atom_site_label
_atom_site_fract_x
_atom_site_fract_y
_atom_site_fract_z
_atom_site_U_iso_or_equiv
_atom_site_adp_type
_atom_site_calc_flag
_atom_site_refinement_flags
_atom_site_occupancy
Co Co1 0.0000 0.0000 0.0000 0.02496(14) Uani d S 1
O O1 0.1594(3) 0.15079(12) 0.06421(9) 0.0325(3) Uani d . 1
O O2 -0.0382(3) 0.31660(13) 0.00630(10) 0.0388(4) Uani d . 1
O O3 0.5925(3) 0.64238(11) 0.12910(9) 0.0345(3) Uani d . 1
H H3 0.7053 0.6668 0.1633 0.041 Uiso d R 1
O O4 1.0601(2) 0.27080(12) 0.28515(9) 0.0340(3) Uani d . 1
O O5 0.8005(3) 0.12334(12) 0.23449(9) 0.0339(3) Uani d . 1
O O6 -0.2123(2) -0.04491(12) 0.10686(8) 0.0300(3) Uani d . 1
H H6A -0.2095 0.0113 0.1437 0.036 Uiso d R 1
H H6B -0.1466 -0.1123 0.1309 0.036 Uiso d R 1
O O7 0.2869(3) -0.11110(13) 0.05331(11) 0.0441(4) Uani d D 1
H H7A 0.2458 -0.1849 0.0425 0.053 Uiso d RD 1
H H7B 0.4408 -0.0967 0.0664 0.053 Uiso d RD 1
N N1 0.5013(3) 0.27650(14) 0.14863(10) 0.0235(3) Uani d . 1
H H1 0.475(4) 0.200(2) 0.1512(13) 0.028 Uiso d . 1
C C1 0.1295(3) 0.26442(17) 0.05090(11) 0.0238(4) Uani d . 1
C C2 0.3331(3) 0.34164(16) 0.09845(11) 0.0229(4) Uani d . 1
C C3 0.3605(3) 0.46596(17) 0.09262(12) 0.0252(4) Uani d . 1
H H3A 0.2447 0.5126 0.0587 0.030 Uiso calc R 1
C C4 0.5660(3) 0.52231(16) 0.13853(12) 0.0254(4) Uani d . 1
C C5 0.7348(3) 0.45014(18) 0.19074(12) 0.0265(4) Uani d . 1
H H5 0.8702 0.4863 0.2224 0.032 Uiso calc R 1
C C6 0.6981(3) 0.32614(16) 0.19460(11) 0.0233(4) Uani d . 1
C C7 0.8677(3) 0.23168(16) 0.24284(11) 0.0243(4) Uani d . 1

loop_
_atom_site_aniso_label
_atom_site_aniso_U_11
_atom_site_aniso_U_22
_atom_site_aniso_U_33
_atom_site_aniso_U_12
_atom_site_aniso_U_13
_atom_site_aniso_U_23
Co1 0.0194(2) 0.0163(2) 0.0373(2) -0.00274(13) -0.00991(14) 0.00127(14)
O1 0.0321(7) 0.0173(7) 0.0451(8) -0.0046(5) -0.0145(6) -0.0003(6)
O2 0.0316(8) 0.0238(8) 0.0570(9) -0.0013(6) -0.0221(7) 0.0019(6)
O3 0.0320(7) 0.0182(7) 0.0503(9) -0.0066(5) -0.0164(6) 0.0036(6)
O4 0.0292(7) 0.0258(7) 0.0438(8) 0.0044(6) -0.0167(6) -0.0039(6)
O5 0.0358(8) 0.0206(7) 0.0433(8) 0.0012(6) -0.0097(6) 0.0009(6)
O6 0.0300(7) 0.0210(7) 0.0377(7) -0.0008(6) -0.0065(6) 0.0008(6)
O7 0.0259(7) 0.0219(8) 0.0804(11) -0.0017(6) -0.0217(7) 0.0033(7)
N1 0.0222(8) 0.0156(8) 0.0316(8) -0.0015(6) -0.0056(6) 0.0000(6)
C1 0.0213(9) 0.0205(10) 0.0288(9) -0.0030(7) -0.0031(7) -0.0017(7)
C2 0.0193(8) 0.0211(9) 0.0274(9) -0.0009(7) -0.0031(7) -0.0005(7)
C3 0.0220(9) 0.0197(9) 0.0323(10) -0.0003(7) -0.0068(7) 0.0028(8)
C4 0.0254(9) 0.0176(9) 0.0323(10) -0.0031(7) -0.0026(8) -0.0002(8)
C5 0.0224(9) 0.0226(10) 0.0326(10) -0.0026(7) -0.0088(7) -0.0015(8)
C6 0.0207(9) 0.0225(10) 0.0257(9) -0.0005(7) -0.0040(7) -0.0009(7)
C7 0.0249(9) 0.0204(10) 0.0270(9) 0.0039(7) -0.0024(7) -0.0019(7)

loop_
_atom_type_symbol
_atom_type_description
_atom_type_scat_dispersion_real
_atom_type_scat_dispersion_imag
_atom_type_scat_source
C C 0.0033 0.0016 'International Tables Vol C Tables 4.2.6.8 and 6.1.1.4'
H H 0.0000 0.0000 'International Tables Vol C Tables 4.2.6.8 and 6.1.1.4'
N N 0.0061 0.0033 'International Tables Vol C Tables 4.2.6.8 and 6.1.1.4'
O O 0.0106 0.0060 'International Tables Vol C Tables 4.2.6.8 and 6.1.1.4'
Co Co 0.3494 0.9721 'International Tables Vol C Tables 4.2.6.8 and 6.1.1.4'

loop_
_geom_angle_atom_site_label_1
_geom_angle_atom_site_label_2
_geom_angle_atom_site_label_3
_geom_angle_site_symmetry_1
_geom_angle_site_symmetry_3
_geom_angle
_geom_angle_publ_flag
O1 Co1 O1 . 3 180.00(7) yes
O1 Co1 O7 . 3 89.58(5) yes
O1 Co1 O7 3 3 90.42(5) yes
O1 Co1 O7 . . 90.42(5) yes
O1 Co1 O7 3 . 89.58(5) yes
O7 Co1 O7 3 . 180.0 yes
O1 Co1 O6 . 3 87.56(5) yes
O1 Co1 O6 3 3 92.44(5) yes
O7 Co1 O6 3 3 89.39(6) yes
O7 Co1 O6 . 3 90.61(6) yes
O1 Co1 O6 . . 92.44(5) yes
O1 Co1 O6 3 . 87.56(5) yes
O7 Co1 O6 3 . 90.61(6) yes
O7 Co1 O6 . . 89.39(6) yes
O6 Co1 O6 3 . 180.0 yes
C1 O1 Co1 . . 131.21(12) ?
C4 O3 H3 . . 109.4 ?
Co1 O6 H6A . . 111.9 ?
Co1 O6 H6B . . 107.0 ?
H6A O6 H6B . . 110.0 ?
Co1 O7 H7A . . 107.5 ?
Co1 O7 H7B . . 131.6 ?
H7A O7 H7B . . 117.1 ?
C6 N1 C2 . . 123.90(16) ?
C6 N1 H1 . . 120.2(14) ?
C2 N1 H1 . . 115.9(14) ?
O2 C1 O1 . . 128.51(17) ?
O2 C1 C2 . . 118.77(16) ?
O1 C1 C2 . . 112.72(15) ?
N1 C2 C3 . . 119.33(16) ?
N1 C2 C1 . . 114.22(15) ?
C3 C2 C1 . . 126.43(16) ?
C2 C3 C4 . . 119.00(17) ?
C2 C3 H3A . . 120.5 ?
C4 C3 H3A . . 120.5 ?
O3 C4 C5 . . 123.02(17) ?
O3 C4 C3 . . 117.62(17) ?
C5 C4 C3 . . 119.35(17) ?
C6 C5 C4 . . 119.27(17) ?
C6 C5 H5 . . 120.4 ?
C4 C5 H5 . . 120.4 ?
N1 C6 C5 . . 119.13(16) ?
N1 C6 C7 . . 113.64(15) ?
C5 C6 C7 . . 127.13(16) ?
O5 C7 O4 . . 126.93(17) ?
O5 C7 C6 . . 115.66(15) ?
O4 C7 C6 . . 117.39(16) ?

loop_
_geom_bond_atom_site_label_1
_geom_bond_atom_site_label_2
_geom_bond_site_symmetry_2
_geom_bond_distance
_geom_bond_publ_flag
Co1 O1 . 2.0653(12) yes
Co1 O1 3 2.0653(12) yes
Co1 O7 3 2.0764(13) yes
Co1 O7 . 2.0764(13) yes
Co1 O6 3 2.1266(13) yes
Co1 O6 . 2.1266(13) yes
O1 C1 . 1.262(2) ?
O2 C1 . 1.227(2) ?
O3 C4 . 1.324(2) ?
O3 H3 . 0.8149 ?
O4 C7 . 1.251(2) ?
O5 C7 . 1.237(2) ?
O6 H6A . 0.8327 ?
O6 H6B . 0.8820 ?
O7 H7A . 0.8457 ?
O7 H7B . 0.8499 ?
N1 C6 . 1.338(2) ?
N1 C2 . 1.343(2) ?
N1 H1 . 0.84(2) ?
C1 C2 . 1.520(2) ?
C2 C3 . 1.365(3) ?
C3 C4 . 1.404(3) ?
C3 H3A . 0.9300 ?
C4 C5 . 1.403(3) ?
C5 C6 . 1.366(3) ?
C5 H5 . 0.9300 ?
C6 C7 . 1.526(2) ?

loop_
_geom_hbond_atom_site_label_D
_geom_hbond_atom_site_label_H
_geom_hbond_atom_site_label_A
_geom_hbond_site_symmetry_A
_geom_hbond_distance_DH
_geom_hbond_distance_HA
_geom_hbond_distance_DA
_geom_hbond_angle_DHA
_geom_hbond_publ_flag
N1 H1 O1 . 0.85(2) 2.14(2) 2.560(2) 110.1(17) yes
N1 H1 O5 . 0.85(2) 2.25(2) 2.602(2) 105.5(17) yes
O3 H3 O4 2_755 0.81 1.83 2.6049(19) 159 yes
O6 H6A O5 1_455 0.83 1.85 2.6778(19) 174 yes
O6 H6B O4 2_645 0.88 1.84 2.6878(19) 159 yes
O7 H7A O2 3_555 0.85 1.93 2.727(2) 156 yes
O7 H7B O6 1_655 0.85 2.00 2.845(2) 172 yes
C3 H3A O2 3_565 0.93 2.35 3.239(2) 161 yes
C5 H5 O5 2_755 0.93 2.37 3.265(2) 162 yes

loop_
_geom_torsion_atom_site_label_1
_geom_torsion_atom_site_label_2
_geom_torsion_atom_site_label_3
_geom_torsion_atom_site_label_4
_geom_torsion_site_symmetry_1
_geom_torsion
O7 Co1 O1 C1 3 -19.05(17)
O7 Co1 O1 C1 . 160.95(17)
O6 Co1 O1 C1 3 70.36(17)
O6 Co1 O1 C1 . -109.64(17)
Co1 O1 C1 O2 . 15.5(3)
Co1 O1 C1 C2 . -164.85(12)
C6 N1 C2 C3 . 0.2(3)
C6 N1 C2 C1 . 178.64(16)
O2 C1 C2 N1 . 177.08(17)
O1 C1 C2 N1 . -2.7(2)
O2 C1 C2 C3 . -4.6(3)
O1 C1 C2 C3 . 175.66(18)
N1 C2 C3 C4 . 0.8(3)
C1 C2 C3 C4 . -177.46(17)
C2 C3 C4 O3 . 177.61(17)
C2 C3 C4 C5 . -1.4(3)
O3 C4 C5 C6 . -177.84(17)
C3 C4 C5 C6 . 1.2(3)
C2 N1 C6 C5 . -0.5(3)
C2 N1 C6 C7 . -177.25(16)
C4 C5 C6 N1 . -0.2(3)
C4 C5 C6 C7 . 176.07(17)
N1 C6 C7 O5 . -1.1(2)
C5 C6 C7 O5 . -177.53(18)
N1 C6 C7 O4 . 177.86(16)
C5 C6 C7 O4 . 1.4(3)
